data_1541399
loop_
_publ_author_name
'Fenske, D.'
'Rothenberger, A.'
'Wieber, S.'

_publ_section_title
;
 Synthese und Kristallstruktur von ((Me3 Si)2 Bi Cu (P Me3)3) - the first
 complex with a bismuth-copper bond
;
_journal_name_full 'Zeitschrift fuer Anorganische und Allgemeine Chemie'
_journal_page_first 929
_journal_page_last 930
_journal_volume 629
_journal_year 2003
_chemical_formula_sum 'C15 H45 Bi Cu P3 Si2'
_chemical_name_systematic '(((C H3)3 Si)2 Bi Cu (P (C H3)3)3)'
_space_group_IT_number 43
_symmetry_space_group_name_Hall 'F 2 -2d'
_symmetry_space_group_name_H-M 'F d d 2'
_cell_angle_alpha 90
_cell_angle_beta 90
_cell_angle_gamma 90
_cell_formula_units_Z 16
_cell_length_a 21.252
_cell_length_b 54.353
_cell_length_c 10.09
_cell_volume 11655.059
_citation_journal_id_ASTM ZAACAB
_cod_data_source_file Fenske_ZAACAB_2003_455.cif
_cod_data_source_block C15H45Bi1Cu1P3Si2
_cod_original_cell_volume 11655.06
_cod_original_formula_sum 'C15 H45 Bi1 Cu1 P3 Si2'
_cod_database_code 1541399

loop_
_symmetry_equiv_pos_as_xyz
x,y,z
-x,-y,z
-x+1/4,y+1/4,z+1/4
x+3/4,-y+3/4,z+1/4
x,y+1/2,z+1/2
-x,-y+1/2,z+1/2
-x+1/4,y+3/4,z+3/4
x+3/4,-y+5/4,z+3/4
x+1/2,y,z+1/2
-x+1/2,-y,z+1/2
-x+3/4,y+1/4,z+3/4
x+5/4,-y+3/4,z+3/4
x+1/2,y+1/2,z
-x+1/2,-y+1/2,z
-x+3/4,y+3/4,z+1/4
x+5/4,-y+5/4,z+1/4

loop_
_atom_site_label
_atom_site_type_symbol
_atom_site_fract_x
_atom_site_fract_y
_atom_site_fract_z
_atom_site_occupancy
_atom_site_U_iso_or_equiv
C14 C+4 0.39 0.01157 0.7705 1 0.0
H29 H-1 0.5296 0.0426 0.5734 1 0.0
H11 H-1 0.3716 0.0286 0.3501 1 0.0
H32 H-1 0.1127 0.0355 0.5016 1 0.0
Cu1 Cu+1 0.24772 0.074649 0.58808 1 0.0
H23 H-1 0.2781 0.0101 0.5712 1 0.0
H36 H-1 0.1098 0.1117 0.6419 1 0.0
P3 P-3 0.21042 0.104 0.72633 1 0.0
C1 C+4 0.2279 0.10003 0.9019 1 0.0
H44 H-1 0.5014 0.0622 0.8962 1 0.0
Si1 Si-4 0.44357 0.05785 0.44647 1 0.0
H2 H-1 0.2054 0.0856 0.9357 1 0.0
H4 H-1 0.2223 0.1413 0.6137 1 0.0
H9 H-1 0.2636 0.1263 0.3653 1 0.0
C10 C+4 0.5274 0.0537 0.4969 1 0.0
H19 H-1 0.1781 0.0417 0.8631 1 0.0
H39 H-1 0.3782 0.0406 1.0418 1 0.0
C3 C+4 0.2762 0.1118 0.3146 1 0.0
H14 H-1 0.1269 0.079 0.3201 1 0.0
C2 C+4 0.2394 0.13502 0.6974 1 0.0
H37 H-1 0.3179 0.0493 0.9592 1 0.0
H3 H-1 0.2145 0.1147 0.9508 1 0.0
H38 H-1 0.3714 0.0687 0.9981 1 0.0
C4 C+4 0.4156 0.02715 0.3785 1 0.0
H28 H-1 0.5512 0.0466 0.423 1 0.0
H25 H-1 0.2238 0.0477 0.2603 1 0.0
H24 H-1 0.2257 0.0127 0.4582 1 0.0
H16 H-1 0.4651 0.0952 0.3281 1 0.0
C12 C+4 0.1258 0.1095 0.7321 1 0.0
H31 H-1 0.1019 0.0203 0.6356 1 0.0
H27 H-1 0.2523 0.0684 0.1644 1 0.0
P2 P-3 0.20115 0.0386 0.63733 1 0.0
H30 H-1 0.5455 0.0697 0.5206 1 0.0
H15 H-1 0.1564 0.0999 0.2276 1 0.0
H6 H-1 0.226 0.1457 0.7703 1 0.0
H18 H-1 0.4725 0.0722 0.2301 1 0.0
Bi1 Bi+1 0.374616 0.078091 0.63499 1 0.0
H45 H-1 0.5176 0.0432 0.78 1 0.0
C7 C+4 0.2004 0.02931 0.8105 1 0.0
C11 C+4 0.1182 0.0357 0.598 1 0.0
P1 P-3 0.23267 0.08508 0.37399 1 0.0
H17 H-1 0.4039 0.0823 0.267 1 0.0
H13 H-1 0.1369 0.1062 0.3771 1 0.0
C9 C+4 0.2537 0.0614 0.2539 1 0.0
C6 C+4 0.4466 0.0795 0.3004 1 0.0
H20 H-1 0.2437 0.0278 0.8427 1 0.0
H7 H-1 0.267 0.1144 0.2205 1 0.0
C15 C+4 0.4917 0.04597 0.8589 1 0.0
H8 H-1 0.3214 0.1089 0.3261 1 0.0
H42 H-1 0.4057 0.001 0.842 1 0.0
C5 C+4 0.1541 0.09352 0.3183 1 0.0
C13 C+4 0.3632 0.05167 0.9721 1 0.0
H21 H-1 0.179 0.0134 0.819 1 0.0
H5 H-1 0.2854 0.1348 0.6927 1 0.0
H22 H-1 0.2117 -0.0034 0.5875 1 0.0
H40 H-1 0.4114 0.0073 0.6875 1 0.0
H34 H-1 0.1173 0.1243 0.7844 1 0.0
H43 H-1 0.5007 0.0332 0.925 1 0.0
H1 H-1 0.2733 0.0976 0.9136 1 0.0
H26 H-1 0.2963 0.0554 0.2727 1 0.0
H12 H-1 0.4189 0.0146 0.4476 1 0.0
H10 H-1 0.4417 0.0225 0.3026 1 0.0
Si2 Si-4 0.40601 0.0447 0.81217 1 0.0
H35 H-1 0.1048 0.0954 0.7733 1 0.0
C8 C+4 0.2329 0.01134 0.5538 1 0.0
H33 H-1 0.0951 0.0496 0.6356 1 0.0
H41 H-1 0.3446 0.0091 0.7602 1 0.0
